data_7207090
loop_
_publ_author_name
'Jin, Rui-Fang'
'Yang, Shi-Yao'
'Li, Hui-Min'
'Long, La-Sheng'
'Huang, Rong-Bin'
'Zheng, Lan-Sun'

_publ_section_title
;
 Effect of ionic radius on the assemblies of first row transition
 metal--5-tert-butylisophthalates--(2,2&#x2032;-bipyridine or
 phenanthroline) coordination compounds
;
_journal_issue 4
_journal_name_full CrystEngComm
_journal_page_first 1301
_journal_paper_doi 10.1039/c1ce05959a
_journal_volume 14
_journal_year 2012
_chemical_formula_moiety 'C24 H22 N2 Ni O5'
_chemical_formula_sum 'C24 H22 N2 Ni O5'
_chemical_formula_weight 477.15
_chemical_name_systematic
;
?
;
_space_group_IT_number 14
_symmetry_cell_setting monoclinic
_symmetry_space_group_name_Hall '-P 2ybc'
_symmetry_space_group_name_H-M 'P 1 21/c 1'
_atom_sites_solution_hydrogens geom
_atom_sites_solution_primary direct
_atom_sites_solution_secondary difmap
_audit_creation_method SHELXL-97
_cell_angle_alpha 90.00
_cell_angle_beta 109.9490(10)
_cell_angle_gamma 90.00
_cell_formula_units_Z 4
_cell_length_a 15.1908(11)
_cell_length_b 10.2298(8)
_cell_length_c 15.6092(12)
_cell_measurement_reflns_used 2913
_cell_measurement_temperature 173(2)
_cell_measurement_theta_max 23.7548
_cell_measurement_theta_min 2.4271
_cell_volume 2280.1(3)
_computing_cell_refinement 'SAINT (Bruker, 2002)'
_computing_data_collection 'SMART (Bruker, 2002)'
_computing_data_reduction 'SAINT (Bruker, 2001)'
_computing_molecular_graphics 'ORTEP-II (Johnson, 1976)'
_computing_publication_material 'SHELXL-97 (Sheldrick, 1997)'
_computing_structure_refinement 'SHELXL-97 (Sheldrick, 1997)'
_computing_structure_solution 'SHELXS-97 (Sheldrick, 1997)'
_diffrn_ambient_temperature 173(2)
_diffrn_measured_fraction_theta_full 1.000
_diffrn_measured_fraction_theta_max 0.942
_diffrn_measurement_device_type 'Bruker APEX area-detector diffractometer'
_diffrn_measurement_method '\f and \w scan'
_diffrn_radiation_monochromator graphite
_diffrn_radiation_source 'fine-focus sealed tube'
_diffrn_radiation_type MoK\a
_diffrn_radiation_wavelength 0.71073
_diffrn_reflns_av_R_equivalents 0.0809
_diffrn_reflns_av_sigmaI/netI 0.1103
_diffrn_reflns_limit_h_max 19
_diffrn_reflns_limit_h_min -19
_diffrn_reflns_limit_k_max 13
_diffrn_reflns_limit_k_min -12
_diffrn_reflns_limit_l_max 20
_diffrn_reflns_limit_l_min -20
_diffrn_reflns_number 22632
_diffrn_reflns_theta_full 25.00
_diffrn_reflns_theta_max 28.51
_diffrn_reflns_theta_min 1.43
_exptl_absorpt_coefficient_mu 0.888
_exptl_absorpt_correction_T_max 0.9009
_exptl_absorpt_correction_T_min 0.8494
_exptl_absorpt_correction_type multi-scan
_exptl_absorpt_process_details 'SADABS (Bruker, 2002)'
_exptl_crystal_colour green
_exptl_crystal_density_diffrn 1.390
_exptl_crystal_density_meas ?
_exptl_crystal_density_method 'not measured'
_exptl_crystal_description plate
_exptl_crystal_F_000 992
_exptl_crystal_size_max 0.19
_exptl_crystal_size_mid 0.18
_exptl_crystal_size_min 0.12
_refine_diff_density_max 0.632
_refine_diff_density_min -0.598
_refine_diff_density_rms 0.105
_refine_ls_extinction_method none
_refine_ls_goodness_of_fit_ref 1.015
_refine_ls_hydrogen_treatment constr
_refine_ls_matrix_type full
_refine_ls_number_parameters 294
_refine_ls_number_reflns 5457
_refine_ls_number_restraints 0
_refine_ls_restrained_S_all 1.015
_refine_ls_R_factor_all 0.0970
_refine_ls_R_factor_gt 0.0637
_refine_ls_shift/su_max 0.001
_refine_ls_shift/su_mean 0.000
_refine_ls_structure_factor_coef Fsqd
_refine_ls_weighting_details 'calc w=1/[\s^2^(Fo^2^)+(0.0271P)^2^+4.4833P] where P=(Fo^2^+2Fc^2^)/3'
_refine_ls_weighting_scheme calc
_refine_ls_wR_factor_gt 0.1428
_refine_ls_wR_factor_ref 0.1583
_reflns_number_gt 3944
_reflns_number_total 5457
_reflns_threshold_expression >2sigma(I)
_cod_data_source_file c1ce05959a.txt
_cod_data_source_block NiPhen-[Ni(tbip)(phen)(H2O)]n
_cod_depositor_comments
;
The following automatic conversions were performed:

'_exptl_absorpt_correction_type' value 'Multi-scan' changed to
'multi-scan' according to
/home/saulius/struct/CIF-dictionaries/cif_core.dic dictionary named
'cif_core.dic' version 2.4.1 from 2010-06-29.

Automatic conversion script
Id: cif_fix_values 1715 2011-07-08 13:25:40Z adriana 

The following automatic conversions were performed:

'_exptl_crystal_density_meas' value 'not measured' was changed to '?'
- the value is perceived as not measured.

Automatic conversion script
Id: cif_fix_values 3008 2015-01-20 13:52:24Z robertas 
;
_cod_original_sg_symbol_H-M P21/c
_cod_database_code 7207090

loop_
_symmetry_equiv_pos_as_xyz
'x, y, z'
'-x, y+1/2, -z+1/2'
'-x, -y, -z'
'x, -y-1/2, z-1/2'

loop_
_atom_site_label
_atom_site_type_symbol
_atom_site_fract_x
_atom_site_fract_y
_atom_site_fract_z
_atom_site_U_iso_or_equiv
_atom_site_adp_type
_atom_site_occupancy
_atom_site_symmetry_multiplicity
_atom_site_calc_flag
_atom_site_refinement_flags
Ni1 Ni 0.34314(3) 0.42083(4) 0.51073(3) 0.01748(15) Uani 1 1 d .
O1W O 0.46748(17) 0.4080(3) 0.61634(16) 0.0230(6) Uani 1 1 d .
H1 H 0.4718 0.4701 0.6527 0.055(16) Uiso 1 1 calc R
H2 H 0.5176 0.4065 0.6052 0.024(11) Uiso 1 1 d R
O1 O 0.37447(16) 0.5677(2) 0.42762(16) 0.0206(5) Uani 1 1 d .
O2 O 0.23486(16) 0.4814(2) 0.39192(16) 0.0208(5) Uani 1 1 d .
O3 O 0.29331(17) 0.9483(3) 0.07997(17) 0.0243(6) Uani 1 1 d .
O4 O 0.42150(17) 0.8867(3) 0.19414(17) 0.0250(6) Uani 1 1 d .
N1 N 0.3805(2) 0.2668(3) 0.4437(2) 0.0216(6) Uani 1 1 d .
N2 N 0.2865(2) 0.2671(3) 0.5599(2) 0.0226(7) Uani 1 1 d .
C1 C 0.2518(2) 0.6575(3) 0.2996(2) 0.0191(7) Uani 1 1 d .
C2 C 0.3109(2) 0.7268(3) 0.2649(2) 0.0192(7) Uani 1 1 d .
H2A H 0.3768 0.7165 0.2910 0.023 Uiso 1 1 calc R
C3 C 0.2731(2) 0.8109(3) 0.1922(2) 0.0201(7) Uani 1 1 d .
C4 C 0.1762(2) 0.8263(4) 0.1557(2) 0.0208(7) Uani 1 1 d .
H4A H 0.1505 0.8834 0.1053 0.025 Uiso 1 1 calc R
C5 C 0.1163(2) 0.7606(4) 0.1908(2) 0.0235(8) Uani 1 1 d .
C6 C 0.1554(2) 0.6743(4) 0.2624(2) 0.0209(8) Uani 1 1 d .
H6A H 0.1156 0.6260 0.2863 0.025 Uiso 1 1 calc R
C7 C 0.2887(2) 0.5632(3) 0.3771(2) 0.0183(7) Uani 1 1 d .
C8 C 0.3354(2) 0.8870(3) 0.1530(2) 0.0180(7) Uani 1 1 d .
C9 C 0.0093(3) 0.7783(5) 0.1510(3) 0.0348(10) Uani 1 1 d .
C10 C -0.0196(3) 0.8915(7) 0.0868(4) 0.076(2) Uani 1 1 d .
H10A H 0.0101 0.9715 0.1180 0.114 Uiso 1 1 calc R
H10B H -0.0879 0.9012 0.0664 0.114 Uiso 1 1 calc R
H10C H -0.0001 0.8759 0.0340 0.114 Uiso 1 1 calc R
C11 C -0.0303(4) 0.7976(9) 0.2256(4) 0.098(3) Uani 1 1 d .
H11A H 0.0027 0.8693 0.2652 0.146 Uiso 1 1 calc R
H11B H -0.0227 0.7172 0.2615 0.146 Uiso 1 1 calc R
H11C H -0.0971 0.8191 0.1991 0.146 Uiso 1 1 calc R
C12 C -0.0325(4) 0.6544(7) 0.1002(6) 0.106(3) Uani 1 1 d .
H12A H -0.1009 0.6621 0.0761 0.159 Uiso 1 1 calc R
H12B H -0.0148 0.5797 0.1420 0.159 Uiso 1 1 calc R
H12C H -0.0088 0.6411 0.0498 0.159 Uiso 1 1 calc R
C13 C 0.4264(3) 0.2683(4) 0.3845(3) 0.0313(9) Uani 1 1 d .
H13A H 0.4444 0.3503 0.3672 0.038 Uiso 1 1 calc R
C14 C 0.4491(3) 0.1560(4) 0.3473(3) 0.0356(10) Uani 1 1 d .
H14A H 0.4815 0.1616 0.3050 0.043 Uiso 1 1 calc R
C15 C 0.4242(3) 0.0369(4) 0.3719(3) 0.0315(9) Uani 1 1 d .
H15A H 0.4399 -0.0411 0.3473 0.038 Uiso 1 1 calc R
C16 C 0.3756(3) 0.0307(4) 0.4335(3) 0.0269(8) Uani 1 1 d .
C17 C 0.3455(3) -0.0882(4) 0.4622(3) 0.0352(10) Uani 1 1 d .
H17A H 0.3607 -0.1691 0.4408 0.042 Uiso 1 1 calc R
C18 C 0.2958(3) -0.0882(4) 0.5190(3) 0.0374(10) Uani 1 1 d .
H18A H 0.2754 -0.1688 0.5359 0.045 Uiso 1 1 calc R
C19 C 0.2734(3) 0.0314(4) 0.5542(3) 0.0281(9) Uani 1 1 d .
C20 C 0.2239(3) 0.0390(5) 0.6149(3) 0.0378(10) Uani 1 1 d .
H20A H 0.2005 -0.0384 0.6330 0.045 Uiso 1 1 calc R
C21 C 0.2091(3) 0.1563(5) 0.6481(3) 0.0418(12) Uani 1 1 d .
H21A H 0.1776 0.1613 0.6912 0.050 Uiso 1 1 calc R
C22 C 0.2407(3) 0.2695(4) 0.6184(3) 0.0334(10) Uani 1 1 d .
H22A H 0.2290 0.3515 0.6409 0.040 Uiso 1 1 calc R
C23 C 0.3037(2) 0.1491(4) 0.5290(2) 0.0228(8) Uani 1 1 d .
C24 C 0.3546(3) 0.1496(4) 0.4669(2) 0.0222(8) Uani 1 1 d .

loop_
_atom_site_aniso_label
_atom_site_aniso_U_11
_atom_site_aniso_U_22
_atom_site_aniso_U_33
_atom_site_aniso_U_23
_atom_site_aniso_U_13
_atom_site_aniso_U_12
Ni1 0.0171(2) 0.0176(2) 0.0200(2) 0.00053(19) 0.00921(17) 0.00040(19)
O1W 0.0180(12) 0.0270(15) 0.0254(13) -0.0004(12) 0.0092(10) 0.0024(11)
O1 0.0170(12) 0.0211(14) 0.0234(12) 0.0029(10) 0.0066(10) -0.0005(10)
O2 0.0173(12) 0.0250(14) 0.0200(12) 0.0049(10) 0.0062(10) -0.0018(10)
O3 0.0225(13) 0.0262(15) 0.0248(13) 0.0068(11) 0.0089(11) -0.0029(11)
O4 0.0194(13) 0.0299(15) 0.0277(14) 0.0077(11) 0.0106(11) 0.0033(11)
N1 0.0260(16) 0.0177(16) 0.0247(15) -0.0029(12) 0.0132(13) -0.0028(13)
N2 0.0209(15) 0.0262(18) 0.0229(15) 0.0045(13) 0.0104(13) -0.0024(13)
C1 0.0206(17) 0.0180(19) 0.0205(17) -0.0009(14) 0.0091(14) -0.0012(14)
C2 0.0183(17) 0.0207(19) 0.0200(17) -0.0002(14) 0.0082(14) 0.0021(14)
C3 0.0207(18) 0.0178(19) 0.0232(18) 0.0004(14) 0.0094(14) 0.0013(14)
C4 0.0201(17) 0.0211(19) 0.0228(18) 0.0042(14) 0.0092(15) 0.0025(15)
C5 0.0192(18) 0.026(2) 0.0267(19) -0.0006(16) 0.0092(15) 0.0008(15)
C6 0.0183(17) 0.023(2) 0.0250(18) -0.0012(15) 0.0125(15) -0.0021(15)
C7 0.0143(15) 0.0199(19) 0.0233(17) -0.0019(14) 0.0100(13) -0.0010(14)
C8 0.0183(17) 0.0151(18) 0.0231(18) -0.0014(13) 0.0103(14) 0.0022(13)
C9 0.0133(18) 0.048(3) 0.043(2) 0.019(2) 0.0101(17) 0.0056(17)
C10 0.027(3) 0.102(5) 0.104(5) 0.064(4) 0.032(3) 0.026(3)
C11 0.045(3) 0.188(9) 0.077(4) 0.063(5) 0.044(3) 0.060(4)
C12 0.036(3) 0.090(6) 0.146(7) -0.002(5) -0.028(4) -0.008(3)
C13 0.036(2) 0.029(2) 0.037(2) -0.0025(18) 0.0236(19) -0.0053(18)
C14 0.041(2) 0.034(3) 0.041(2) -0.0079(19) 0.026(2) -0.004(2)
C15 0.040(2) 0.026(2) 0.031(2) -0.0103(17) 0.0146(18) 0.0000(18)
C16 0.028(2) 0.023(2) 0.026(2) -0.0026(16) 0.0048(16) 0.0007(16)
C17 0.048(3) 0.020(2) 0.035(2) -0.0042(18) 0.011(2) -0.0022(19)
C18 0.050(3) 0.022(2) 0.037(2) 0.0060(18) 0.010(2) -0.008(2)
C19 0.029(2) 0.027(2) 0.027(2) 0.0085(16) 0.0071(16) -0.0055(17)
C20 0.041(2) 0.035(3) 0.042(2) 0.016(2) 0.019(2) -0.004(2)
C21 0.041(3) 0.054(3) 0.044(3) 0.010(2) 0.032(2) -0.003(2)
C22 0.035(2) 0.038(3) 0.034(2) 0.0039(19) 0.0214(19) 0.0010(19)
C23 0.0199(18) 0.024(2) 0.0232(18) 0.0048(15) 0.0057(15) -0.0013(15)
C24 0.0220(18) 0.019(2) 0.0260(19) 0.0005(15) 0.0082(15) -0.0016(15)

loop_
_atom_type_symbol
_atom_type_description
_atom_type_scat_dispersion_real
_atom_type_scat_dispersion_imag
_atom_type_scat_source
C C 0.0033 0.0016 'International Tables Vol C Tables 4.2.6.8 and 6.1.1.4'
H H 0.0000 0.0000 'International Tables Vol C Tables 4.2.6.8 and 6.1.1.4'
N N 0.0061 0.0033 'International Tables Vol C Tables 4.2.6.8 and 6.1.1.4'
O O 0.0106 0.0060 'International Tables Vol C Tables 4.2.6.8 and 6.1.1.4'
Ni Ni 0.3393 1.1124 'International Tables Vol C Tables 4.2.6.8 and 6.1.1.4'

loop_
_geom_angle_atom_site_label_1
_geom_angle_atom_site_label_2
_geom_angle_atom_site_label_3
_geom_angle
_geom_angle_site_symmetry_1
_geom_angle_site_symmetry_3
O3 Ni1 O1W 91.32(10) 4_576 .
O3 Ni1 N2 91.48(12) 4_576 .
O1W Ni1 N2 92.23(11) . .
O3 Ni1 N1 171.35(11) 4_576 .
O1W Ni1 N1 91.22(11) . .
N2 Ni1 N1 80.16(12) . .
O3 Ni1 O2 87.35(10) 4_576 .
O1W Ni1 O2 163.16(10) . .
N2 Ni1 O2 104.58(11) . .
N1 Ni1 O2 92.59(11) . .
O3 Ni1 O1 93.46(10) 4_576 .
O1W Ni1 O1 101.45(10) . .
N2 Ni1 O1 165.33(11) . .
N1 Ni1 O1 94.14(10) . .
O2 Ni1 O1 61.92(9) . .
O3 Ni1 C7 88.99(11) 4_576 .
O1W Ni1 C7 132.61(11) . .
N2 Ni1 C7 135.15(12) . .
N1 Ni1 C7 95.36(12) . .
O2 Ni1 C7 30.63(10) . .
O1 Ni1 C7 31.34(10) . .
Ni1 O1W H1 109.5 . .
Ni1 O1W H2 119.3 . .
H1 O1W H2 106.7 . .
C7 O1 Ni1 87.6(2) . .
C7 O2 Ni1 89.8(2) . .
C8 O3 Ni1 130.0(2) . 4_575
C13 N1 C24 117.6(3) . .
C13 N1 Ni1 129.7(3) . .
C24 N1 Ni1 112.7(2) . .
C22 N2 C23 118.2(3) . .
C22 N2 Ni1 128.8(3) . .
C23 N2 Ni1 112.9(2) . .
C6 C1 C2 120.1(3) . .
C6 C1 C7 117.9(3) . .
C2 C1 C7 122.0(3) . .
C3 C2 C1 119.6(3) . .
C3 C2 H2A 120.2 . .
C1 C2 H2A 120.2 . .
C2 C3 C4 119.4(3) . .
C2 C3 C8 120.7(3) . .
C4 C3 C8 119.9(3) . .
C5 C4 C3 121.9(3) . .
C5 C4 H4A 119.1 . .
C3 C4 H4A 119.1 . .
C4 C5 C6 117.9(3) . .
C4 C5 C9 121.9(3) . .
C6 C5 C9 120.1(3) . .
C5 C6 C1 121.0(3) . .
C5 C6 H6A 119.5 . .
C1 C6 H6A 119.5 . .
O2 C7 O1 120.5(3) . .
O2 C7 C1 119.6(3) . .
O1 C7 C1 119.9(3) . .
O2 C7 Ni1 59.60(18) . .
O1 C7 Ni1 61.09(17) . .
C1 C7 Ni1 175.3(2) . .
O4 C8 O3 125.8(3) . .
O4 C8 C3 119.0(3) . .
O3 C8 C3 115.2(3) . .
C11 C9 C10 108.3(5) . .
C11 C9 C12 108.0(6) . .
C10 C9 C12 108.8(5) . .
C11 C9 C5 110.6(4) . .
C10 C9 C5 112.9(4) . .
C12 C9 C5 108.0(4) . .
C9 C10 H10A 109.5 . .
C9 C10 H10B 109.5 . .
H10A C10 H10B 109.5 . .
C9 C10 H10C 109.5 . .
H10A C10 H10C 109.5 . .
H10B C10 H10C 109.5 . .
C9 C11 H11A 109.5 . .
C9 C11 H11B 109.5 . .
H11A C11 H11B 109.5 . .
C9 C11 H11C 109.5 . .
H11A C11 H11C 109.5 . .
H11B C11 H11C 109.5 . .
C9 C12 H12A 109.5 . .
C9 C12 H12B 109.5 . .
H12A C12 H12B 109.5 . .
C9 C12 H12C 109.5 . .
H12A C12 H12C 109.5 . .
H12B C12 H12C 109.5 . .
N1 C13 C14 123.1(4) . .
N1 C13 H13A 118.4 . .
C14 C13 H13A 118.4 . .
C15 C14 C13 119.3(4) . .
C15 C14 H14A 120.4 . .
C13 C14 H14A 120.4 . .
C14 C15 C16 119.6(4) . .
C14 C15 H15A 120.2 . .
C16 C15 H15A 120.2 . .
C15 C16 C24 117.2(4) . .
C15 C16 C17 123.8(4) . .
C24 C16 C17 119.1(4) . .
C18 C17 C16 121.3(4) . .
C18 C17 H17A 119.4 . .
C16 C17 H17A 119.4 . .
C17 C18 C19 121.0(4) . .
C17 C18 H18A 119.5 . .
C19 C18 H18A 119.5 . .
C23 C19 C20 116.7(4) . .
C23 C19 C18 119.1(4) . .
C20 C19 C18 124.2(4) . .
C21 C20 C19 120.4(4) . .
C21 C20 H20A 119.8 . .
C19 C20 H20A 119.8 . .
C20 C21 C22 119.2(4) . .
C20 C21 H21A 120.4 . .
C22 C21 H21A 120.4 . .
N2 C22 C21 122.5(4) . .
N2 C22 H22A 118.8 . .
C21 C22 H22A 118.8 . .
N2 C23 C19 123.0(3) . .
N2 C23 C24 116.9(3) . .
C19 C23 C24 120.1(4) . .
N1 C24 C16 123.2(3) . .
N1 C24 C23 117.3(3) . .
C16 C24 C23 119.5(3) . .

loop_
_geom_bond_atom_site_label_1
_geom_bond_atom_site_label_2
_geom_bond_distance
_geom_bond_site_symmetry_2
Ni1 O3 2.023(2) 4_576
Ni1 O1W 2.044(2) .
Ni1 N2 2.063(3) .
Ni1 N1 2.074(3) .
Ni1 O2 2.109(2) .
Ni1 O1 2.142(2) .
Ni1 C7 2.445(4) .
O1W H1 0.8400 .
O1W H2 0.8368 .
O1 C7 1.273(4) .
O2 C7 1.246(4) .
O3 C8 1.267(4) .
O3 Ni1 2.023(2) 4_575
O4 C8 1.245(4) .
N1 C13 1.335(4) .
N1 C24 1.349(5) .
N2 C22 1.322(5) .
N2 C23 1.358(5) .
C1 C6 1.389(5) .
C1 C2 1.391(5) .
C1 C7 1.499(5) .
C2 C3 1.383(5) .
C2 H2A 0.9500 .
C3 C4 1.394(5) .
C3 C8 1.507(5) .
C4 C5 1.385(5) .
C4 H4A 0.9500 .
C5 C6 1.389(5) .
C5 C9 1.540(5) .
C6 H6A 0.9500 .
C9 C11 1.496(7) .
C9 C10 1.496(6) .
C9 C12 1.515(8) .
C10 H10A 0.9800 .
C10 H10B 0.9800 .
C10 H10C 0.9800 .
C11 H11A 0.9800 .
C11 H11B 0.9800 .
C11 H11C 0.9800 .
C12 H12A 0.9800 .
C12 H12B 0.9800 .
C12 H12C 0.9800 .
C13 C14 1.383(6) .
C13 H13A 0.9500 .
C14 C15 1.369(6) .
C14 H14A 0.9500 .
C15 C16 1.400(5) .
C15 H15A 0.9500 .
C16 C24 1.403(5) .
C16 C17 1.424(6) .
C17 C18 1.346(6) .
C17 H17A 0.9500 .
C18 C19 1.430(6) .
C18 H18A 0.9500 .
C19 C23 1.393(5) .
C19 C20 1.399(6) .
C20 C21 1.356(7) .
C20 H20A 0.9500 .
C21 C22 1.392(6) .
C21 H21A 0.9500 .
C22 H22A 0.9500 .
C23 C24 1.431(5) .

loop_
_geom_hbond_atom_site_label_D
_geom_hbond_atom_site_label_H
_geom_hbond_atom_site_label_A
_geom_hbond_distance_DH
_geom_hbond_distance_HA
_geom_hbond_distance_DA
_geom_hbond_angle_DHA
_geom_hbond_site_symmetry_A
O1W H1 O4 0.84 1.87 2.637(4) 151.9 4_576
O1W H2 O1 0.84 1.90 2.724(3) 170.3 3_666

loop_
_geom_torsion_atom_site_label_1
_geom_torsion_atom_site_label_2
_geom_torsion_atom_site_label_3
_geom_torsion_atom_site_label_4
_geom_torsion
_geom_torsion_site_symmetry_1
O3 Ni1 O1 C7 -82.4(2) 4_576
O1W Ni1 O1 C7 -174.40(19) .
N2 Ni1 O1 C7 27.1(5) .
N1 Ni1 O1 C7 93.5(2) .
O2 Ni1 O1 C7 2.78(18) .
O3 Ni1 O2 C7 92.5(2) 4_576
O1W Ni1 O2 C7 6.7(4) .
N2 Ni1 O2 C7 -176.7(2) .
N1 Ni1 O2 C7 -96.1(2) .
O1 Ni1 O2 C7 -2.84(19) .
O1W Ni1 N1 C13 -89.1(3) .
N2 Ni1 N1 C13 178.8(4) .
O2 Ni1 N1 C13 74.5(3) .
O1 Ni1 N1 C13 12.5(3) .
C7 Ni1 N1 C13 43.9(4) .
O1W Ni1 N1 C24 89.5(3) .
N2 Ni1 N1 C24 -2.6(2) .
O2 Ni1 N1 C24 -106.9(3) .
O1 Ni1 N1 C24 -169.0(2) .
C7 Ni1 N1 C24 -137.5(3) .
O3 Ni1 N2 C22 -2.9(3) 4_576
O1W Ni1 N2 C22 88.4(3) .
N1 Ni1 N2 C22 179.3(4) .
O2 Ni1 N2 C22 -90.6(3) .
O1 Ni1 N2 C22 -112.6(5) .
C7 Ni1 N2 C22 -93.0(4) .
O3 Ni1 N2 C23 -179.9(2) 4_576
O1W Ni1 N2 C23 -88.6(2) .
N1 Ni1 N2 C23 2.3(2) .
O2 Ni1 N2 C23 92.4(2) .
O1 Ni1 N2 C23 70.4(5) .
C7 Ni1 N2 C23 90.0(3) .
C6 C1 C2 C3 -1.1(5) .
C7 C1 C2 C3 178.8(3) .
C1 C2 C3 C4 1.0(5) .
C1 C2 C3 C8 -179.9(3) .
C2 C3 C4 C5 0.7(5) .
C8 C3 C4 C5 -178.5(3) .
C3 C4 C5 C6 -2.2(6) .
C3 C4 C5 C9 179.6(4) .
C4 C5 C6 C1 2.0(5) .
C9 C5 C6 C1 -179.7(4) .
C2 C1 C6 C5 -0.4(5) .
C7 C1 C6 C5 179.6(3) .
Ni1 O2 C7 O1 4.9(3) .
Ni1 O2 C7 C1 -174.6(3) .
Ni1 O1 C7 O2 -4.8(3) .
Ni1 O1 C7 C1 174.7(3) .
C6 C1 C7 O2 16.9(5) .
C2 C1 C7 O2 -163.0(3) .
C6 C1 C7 O1 -162.6(3) .
C2 C1 C7 O1 17.5(5) .
O3 Ni1 C7 O2 -86.5(2) 4_576
O1W Ni1 C7 O2 -177.35(18) .
N2 Ni1 C7 O2 4.6(3) .
N1 Ni1 C7 O2 86.0(2) .
O1 Ni1 C7 O2 175.2(3) .
O3 Ni1 C7 O1 98.32(19) 4_576
O1W Ni1 C7 O1 7.5(3) .
N2 Ni1 C7 O1 -170.59(18) .
N1 Ni1 C7 O1 -89.2(2) .
O2 Ni1 C7 O1 -175.2(3) .
Ni1 O3 C8 O4 -7.1(5) 4_575
Ni1 O3 C8 C3 171.8(2) 4_575
C2 C3 C8 O4 -9.3(5) .
C4 C3 C8 O4 169.9(3) .
C2 C3 C8 O3 171.7(3) .
C4 C3 C8 O3 -9.2(5) .
C4 C5 C9 C11 -133.9(5) .
C6 C5 C9 C11 47.8(6) .
C4 C5 C9 C10 -12.4(6) .
C6 C5 C9 C10 169.4(4) .
C4 C5 C9 C12 108.0(5) .
C6 C5 C9 C12 -70.2(6) .
C24 N1 C13 C14 -0.6(6) .
Ni1 N1 C13 C14 177.9(3) .
N1 C13 C14 C15 -0.4(7) .
C13 C14 C15 C16 0.6(6) .
C14 C15 C16 C24 0.1(6) .
C14 C15 C16 C17 179.0(4) .
C15 C16 C17 C18 -177.4(4) .
C24 C16 C17 C18 1.4(6) .
C16 C17 C18 C19 -1.4(7) .
C17 C18 C19 C23 0.0(6) .
C17 C18 C19 C20 -178.6(4) .
C23 C19 C20 C21 -1.5(6) .
C18 C19 C20 C21 177.1(4) .
C19 C20 C21 C22 2.4(7) .
C23 N2 C22 C21 -0.7(6) .
Ni1 N2 C22 C21 -177.6(3) .
C20 C21 C22 N2 -1.3(7) .
C22 N2 C23 C19 1.7(5) .
Ni1 N2 C23 C19 179.1(3) .
C22 N2 C23 C24 -179.0(3) .
Ni1 N2 C23 C24 -1.7(4) .
C20 C19 C23 N2 -0.6(6) .
C18 C19 C23 N2 -179.3(4) .
C20 C19 C23 C24 -179.8(4) .
C18 C19 C23 C24 1.5(6) .
C13 N1 C24 C16 1.5(5) .
Ni1 N1 C24 C16 -177.3(3) .
C13 N1 C24 C23 -178.7(3) .
Ni1 N1 C24 C23 2.5(4) .
C15 C16 C24 N1 -1.2(6) .
C17 C16 C24 N1 179.9(4) .
C15 C16 C24 C23 179.0(3) .
C17 C16 C24 C23 0.1(6) .
N2 C23 C24 N1 -0.6(5) .
C19 C23 C24 N1 178.7(3) .
N2 C23 C24 C16 179.2(3) .
C19 C23 C24 C16 -1.5(6) .
